data_4029273
loop_
_publ_author_name
'Vu, Van Ha'
'Louafi, Fadila'
'Girard, Nicolas'
'Marion, Ronan'
'Roisnel, Thierry'
'Dorcet, Vincent'
'Hurvois, Jean-Pierre'

_publ_section_title
;
 Electrochemical Access to
 8-(1-Phenyl-ethyl)-1,4-dioxa-8-aza-spiro[4.5]decane-7-carbonitrile.
 Application to the Asymmetric Syntheses of (+)-Myrtine and Alkaloid
 (+)-241D.
;
_journal_issue 8
_journal_name_full 'The Journal of organic chemistry'
_journal_page_first 3358
_journal_page_last 3373
_journal_paper_doi 10.1021/jo500104c
_journal_volume 79
_journal_year 2014
_chemical_absolute_configuration syn
_chemical_compound_source 'synthesis as described'
_chemical_formula_moiety 'C17 H22 N2 O2'
_chemical_formula_sum 'C17 H22 N2 O2'
_chemical_formula_weight 286.37
_chemical_name_systematic
;
 ?
;
_space_group_IT_number 19
_symmetry_cell_setting orthorhombic
_symmetry_Int_Tables_number 19
_symmetry_space_group_name_Hall 'P 2ac 2ab'
_symmetry_space_group_name_H-M 'P 21 21 21'
_atom_sites_solution_hydrogens geom
_atom_sites_solution_primary direct
_atom_sites_solution_secondary difmap
_audit_conform_dict_location ftp://ftp.iucr.org/pub/cif_core.dic
_audit_conform_dict_name cif_core.dic
_audit_conform_dict_version 2.4
_audit_creation_date 2012-10-29T14:42:52-00:00
_audit_creation_method 'WinGX routine CIF_UPDATE'
_cell_angle_alpha 90
_cell_angle_beta 90
_cell_angle_gamma 90
_cell_formula_units_Z 4
_cell_length_a 6.8561(2)
_cell_length_b 12.1178(5)
_cell_length_c 18.7361(8)
_cell_measurement_reflns_used 2695
_cell_measurement_temperature 150(2)
_cell_measurement_theta_max 26.69
_cell_measurement_theta_min 2.75
_cell_measurement_wavelength 0.71073
_cell_volume 1556.61(10)
_computing_cell_refinement 'Bruker APEX2 (Bruker, 2006)'
_computing_data_collection 'Bruker APEX2 (Bruker, 2006)'
_computing_data_reduction 'Bruker APEX2 (Bruker, 2006)'
_computing_molecular_graphics 'Ortep-3 for Windows (Farrugia, 1997)'
_computing_publication_material
;
           WinGX publication routines (Farrugia, 1999),
           CRYSCAL (T. Roisnel, local program)
;
_computing_structure_refinement 'SHELXL-97 (Sheldrick, 1997)'
_computing_structure_solution 'SIR97 (Altomare et al., 1999)'
_diffrn_ambient_temperature 150(2)
_diffrn_detector 'CCD plate'
_diffrn_measured_fraction_theta_full 0.996
_diffrn_measured_fraction_theta_max 0.996
_diffrn_measurement_device_type 'APEXII, Bruker-AXS'
_diffrn_measurement_method 'CCD rotation images, thin slices'
_diffrn_radiation_monochromator graphite
_diffrn_radiation_probe x-ray
_diffrn_radiation_type MoK\a
_diffrn_radiation_wavelength 0.71073
_diffrn_reflns_av_R_equivalents 0.0341
_diffrn_reflns_av_unetI/netI 0.0319
_diffrn_reflns_limit_h_max 8
_diffrn_reflns_limit_h_min -7
_diffrn_reflns_limit_k_max 15
_diffrn_reflns_limit_k_min -14
_diffrn_reflns_limit_l_max 24
_diffrn_reflns_limit_l_min -16
_diffrn_reflns_number 7631
_diffrn_reflns_theta_full 27.48
_diffrn_reflns_theta_max 27.48
_diffrn_reflns_theta_min 3.41
_exptl_absorpt_coefficient_mu 0.081
_exptl_absorpt_correction_T_max 0.982
_exptl_absorpt_correction_T_min 0.898
_exptl_absorpt_correction_type multi-scan
_exptl_absorpt_process_details
;
  [Sheldrick, G.M. (2002). SADABS Bruker AXS Inc., Madison, Wisconsin, USA]
;
_exptl_crystal_colour colourless
_exptl_crystal_density_diffrn 1.222
_exptl_crystal_density_method 'not measured'
_exptl_crystal_description prism
_exptl_crystal_F_000 616
_exptl_crystal_size_max 0.58
_exptl_crystal_size_mid 0.51
_exptl_crystal_size_min 0.22
_refine_diff_density_max 0.202
_refine_diff_density_min -0.155
_refine_diff_density_rms 0.034
_refine_ls_extinction_method none
_refine_ls_goodness_of_fit_ref 1.112
_refine_ls_hydrogen_treatment constr
_refine_ls_matrix_type full
_refine_ls_number_parameters 192
_refine_ls_number_reflns 2041
_refine_ls_number_restraints 0
_refine_ls_restrained_S_all 1.112
_refine_ls_R_factor_all 0.0423
_refine_ls_R_factor_gt 0.0367
_refine_ls_shift/su_max 0.005
_refine_ls_shift/su_mean 0.001
_refine_ls_structure_factor_coef Fsqd
_refine_ls_weighting_details 'calc w=1/[\s^2^(Fo^2^)+(0.0407P)^2^+0.1878P] where P=(Fo^2^+2Fc^2^)/3'
_refine_ls_weighting_scheme calc
_refine_ls_wR_factor_gt 0.0851
_refine_ls_wR_factor_ref 0.0879
_reflns_number_gt 1833
_reflns_number_total 2041
_reflns_threshold_expression >2sigma(I)
_cod_data_source_file jo500104c_si_003.cif
_cod_data_source_block HV202
_cod_depositor_comments
;Adding full bibliography for
 ./tmp-cod-update-bibliographies-12971/cifs/4029273.cif.
;
_cod_database_code 4029273

loop_
_symmetry_equiv_pos_as_xyz
'x, y, z'
'-x+1/2, -y, z+1/2'
'x+1/2, -y+1/2, -z'
'-x, y+1/2, -z+1/2'

loop_
_atom_site_label
_atom_site_type_symbol
_atom_site_fract_x
_atom_site_fract_y
_atom_site_fract_z
_atom_site_U_iso_or_equiv
_atom_site_adp_type
_atom_site_occupancy
_atom_site_symmetry_multiplicity
_atom_site_calc_flag
_atom_site_refinement_flags
O1 O 0.2486(2) 0.78439(11) 0.93171(7) 0.0294(3) Uani 1 1 d .
C2 C 0.2428(3) 0.81546(17) 1.00492(10) 0.0327(5) Uani 1 1 d .
H2A H 0.292 0.7553 1.0358 0.039 Uiso 1 1 calc R
H2B H 0.1085 0.8347 1.0198 0.039 Uiso 1 1 calc R
C3 C 0.3745(3) 0.91454(17) 1.00828(11) 0.0350(5) Uani 1 1 d .
H3A H 0.3357 0.9649 1.0474 0.042 Uiso 1 1 calc R
H3B H 0.5122 0.8924 1.0152 0.042 Uiso 1 1 calc R
O4 O 0.3465(2) 0.96471(12) 0.94056(7) 0.0352(4) Uani 1 1 d .
C5 C 0.3026(3) 0.87927(16) 0.89062(10) 0.0256(4) Uani 1 1 d .
C6 C 0.4769(3) 0.85095(17) 0.84481(10) 0.0272(4) Uani 1 1 d .
H6A H 0.5793 0.8167 0.8748 0.033 Uiso 1 1 calc R
H6B H 0.5312 0.9193 0.8238 0.033 Uiso 1 1 calc R
C7 C 0.4197(3) 0.77193(16) 0.78557(9) 0.0249(4) Uani 1 1 d .
H7A H 0.5353 0.754 0.7561 0.03 Uiso 1 1 calc R
H7B H 0.3688 0.7025 0.8063 0.03 Uiso 1 1 calc R
N8 N 0.2694(2) 0.82421(12) 0.74120(8) 0.0198(3) Uani 1 1 d .
C9 C 0.0879(3) 0.84349(15) 0.78018(9) 0.0209(4) Uani 1 1 d .
C10 C 0.1341(3) 0.91869(15) 0.84457(10) 0.0240(4) Uani 1 1 d .
H10A H 0.1646 0.9936 0.8267 0.029 Uiso 1 1 calc R
H10B H 0.016 0.9244 0.8748 0.029 Uiso 1 1 calc R
C11 C -0.0069(3) 0.73854(16) 0.80759(9) 0.0230(4) Uani 1 1 d .
N12 N -0.0888(3) 0.66204(14) 0.82638(9) 0.0317(4) Uani 1 1 d .
C13 C -0.0662(3) 0.90037(16) 0.73350(10) 0.0267(4) Uani 1 1 d .
H13A H -0.1129 0.8486 0.6971 0.04 Uiso 1 1 calc R
H13B H -0.0082 0.9649 0.7102 0.04 Uiso 1 1 calc R
H13C H -0.1759 0.9239 0.7634 0.04 Uiso 1 1 calc R
C14 C 0.2565(3) 0.77987(15) 0.66779(9) 0.0237(4) Uani 1 1 d .
H14 H 0.1469 0.8198 0.6439 0.028 Uiso 1 1 calc R
C15 C 0.2084(4) 0.65736(18) 0.66347(12) 0.0421(6) Uani 1 1 d .
H15A H 0.0812 0.6438 0.6857 0.063 Uiso 1 1 calc R
H15B H 0.3088 0.615 0.6886 0.063 Uiso 1 1 calc R
H15C H 0.2042 0.6345 0.6133 0.063 Uiso 1 1 calc R
C16 C 0.4424(3) 0.81167(15) 0.62784(9) 0.0214(4) Uani 1 1 d .
C17 C 0.4871(3) 0.92374(16) 0.62062(10) 0.0262(4) Uani 1 1 d .
H17 H 0.4068 0.9775 0.643 0.031 Uiso 1 1 calc R
C18 C 0.6479(3) 0.95721(18) 0.58111(10) 0.0319(5) Uani 1 1 d .
H18 H 0.677 1.0336 0.5766 0.038 Uiso 1 1 calc R
C19 C 0.7660(3) 0.87987(19) 0.54824(10) 0.0336(5) Uani 1 1 d .
H19 H 0.8738 0.9031 0.5201 0.04 Uiso 1 1 calc R
C20 C 0.7268(3) 0.76896(18) 0.55647(10) 0.0315(5) Uani 1 1 d .
H20 H 0.8097 0.7156 0.5351 0.038 Uiso 1 1 calc R
C21 C 0.5655(3) 0.73514(17) 0.59619(9) 0.0262(4) Uani 1 1 d .
H21 H 0.5396 0.6586 0.6016 0.031 Uiso 1 1 calc R

loop_
_atom_site_aniso_label
_atom_site_aniso_U_11
_atom_site_aniso_U_22
_atom_site_aniso_U_33
_atom_site_aniso_U_23
_atom_site_aniso_U_13
_atom_site_aniso_U_12
O1 0.0435(8) 0.0244(7) 0.0203(6) 0.0029(5) 0.0001(6) -0.0067(7)
C2 0.0376(11) 0.0380(11) 0.0225(9) -0.0023(8) 0.0073(9) -0.0081(10)
C3 0.0414(12) 0.0384(12) 0.0253(10) -0.0018(9) 0.0004(9) -0.0078(10)
O4 0.0530(10) 0.0270(8) 0.0256(7) -0.0010(6) -0.0051(7) -0.0113(7)
C5 0.0321(11) 0.0217(9) 0.0229(9) 0.0009(7) -0.0007(8) -0.0065(8)
C6 0.0213(9) 0.0359(11) 0.0244(9) 0.0055(8) -0.0026(8) -0.0005(9)
C7 0.0211(9) 0.0282(10) 0.0256(9) 0.0048(8) 0.0019(7) 0.0051(8)
N8 0.0170(7) 0.0223(8) 0.0200(7) 0.0014(6) 0.0010(6) 0.0014(7)
C9 0.0198(9) 0.0199(9) 0.0231(9) 0.0022(7) 0.0028(7) -0.0002(8)
C10 0.0252(9) 0.0213(9) 0.0256(9) -0.0011(7) 0.0045(8) 0.0006(8)
C11 0.0221(9) 0.0243(10) 0.0227(8) -0.0010(7) 0.0032(7) 0.0019(8)
N12 0.0350(10) 0.0278(9) 0.0324(9) -0.0005(7) 0.0102(7) -0.0046(8)
C13 0.0212(9) 0.0295(10) 0.0295(9) 0.0038(8) 0.0000(8) 0.0040(8)
C14 0.0218(9) 0.0279(10) 0.0214(8) -0.0010(7) 0.0032(7) -0.0048(8)
C15 0.0512(14) 0.0376(12) 0.0374(12) -0.0136(10) 0.0190(11) -0.0209(11)
C16 0.0209(9) 0.0265(10) 0.0168(8) 0.0011(7) -0.0016(7) -0.0018(8)
C17 0.0268(10) 0.0262(10) 0.0257(9) 0.0020(8) 0.0021(8) 0.0012(8)
C18 0.0333(11) 0.0308(11) 0.0316(10) 0.0069(9) 0.0014(9) -0.0074(9)
C19 0.0256(10) 0.0497(13) 0.0254(9) 0.0016(9) 0.0068(8) -0.0085(10)
C20 0.0265(10) 0.0418(12) 0.0263(9) -0.0084(9) 0.0030(8) 0.0015(10)
C21 0.0272(10) 0.0280(10) 0.0233(9) -0.0023(7) -0.0006(8) -0.0030(9)

loop_
_atom_type_symbol
_atom_type_description
_atom_type_scat_dispersion_real
_atom_type_scat_dispersion_imag
_atom_type_scat_source
C C 0.0033 0 'International Tables Vol C Tables 4.2.6.8 and 6.1.1.4'
H H 0 0 'International Tables Vol C Tables 4.2.6.8 and 6.1.1.4'
N N 0.0061 0 'International Tables Vol C Tables 4.2.6.8 and 6.1.1.4'
O O 0.0106 0 'International Tables Vol C Tables 4.2.6.8 and 6.1.1.4'

loop_
_geom_angle_atom_site_label_1
_geom_angle_atom_site_label_2
_geom_angle_atom_site_label_3
_geom_angle
C2 O1 C5 108.24(14)
O1 C2 C3 103.59(15)
O1 C2 H2A 111
C3 C2 H2A 111
O1 C2 H2B 111
C3 C2 H2B 111
H2A C2 H2B 109
O4 C3 C2 102.89(16)
O4 C3 H3A 111.2
C2 C3 H3A 111.2
O4 C3 H3B 111.2
C2 C3 H3B 111.2
H3A C3 H3B 109.1
C3 O4 C5 107.68(14)
O4 C5 O1 106.52(14)
O4 C5 C6 111.74(16)
O1 C5 C6 109.11(16)
O4 C5 C10 107.73(16)
O1 C5 C10 111.17(15)
C6 C5 C10 110.52(15)
C5 C6 C7 110.77(16)
C5 C6 H6A 109.5
C7 C6 H6A 109.5
C5 C6 H6B 109.5
C7 C6 H6B 109.5
H6A C6 H6B 108.1
N8 C7 C6 108.86(15)
N8 C7 H7A 109.9
C6 C7 H7A 109.9
N8 C7 H7B 109.9
C6 C7 H7B 109.9
H7A C7 H7B 108.3
C9 N8 C7 112.57(13)
C9 N8 C14 118.15(14)
C7 N8 C14 114.32(14)
N8 C9 C11 113.56(15)
N8 C9 C13 111.90(13)
C11 C9 C13 105.91(15)
N8 C9 C10 108.07(14)
C11 C9 C10 108.54(14)
C13 C9 C10 108.73(15)
C5 C10 C9 114.45(15)
C5 C10 H10A 108.6
C9 C10 H10A 108.6
C5 C10 H10B 108.6
C9 C10 H10B 108.6
H10A C10 H10B 107.6
N12 C11 C9 175.7(2)
C9 C13 H13A 109.5
C9 C13 H13B 109.5
H13A C13 H13B 109.5
C9 C13 H13C 109.5
H13A C13 H13C 109.5
H13B C13 H13C 109.5
N8 C14 C15 114.61(16)
N8 C14 C16 108.30(15)
C15 C14 C16 113.61(17)
N8 C14 H14 106.6
C15 C14 H14 106.6
C16 C14 H14 106.6
C14 C15 H15A 109.5
C14 C15 H15B 109.5
H15A C15 H15B 109.5
C14 C15 H15C 109.5
H15A C15 H15C 109.5
H15B C15 H15C 109.5
C21 C16 C17 118.31(17)
C21 C16 C14 123.27(17)
C17 C16 C14 118.38(17)
C18 C17 C16 120.61(19)
C18 C17 H17 119.7
C16 C17 H17 119.7
C19 C18 C17 120.3(2)
C19 C18 H18 119.9
C17 C18 H18 119.9
C20 C19 C18 119.74(19)
C20 C19 H19 120.1
C18 C19 H19 120.1
C19 C20 C21 120.06(19)
C19 C20 H20 120
C21 C20 H20 120
C16 C21 C20 120.94(19)
C16 C21 H21 119.5
C20 C21 H21 119.5

loop_
_geom_bond_atom_site_label_1
_geom_bond_atom_site_label_2
_geom_bond_distance
O1 C2 1.423(2)
O1 C5 1.432(2)
C2 C3 1.504(3)
C2 H2A 0.99
C2 H2B 0.99
C3 O4 1.420(2)
C3 H3A 0.99
C3 H3B 0.99
O4 C5 1.428(2)
C5 C6 1.511(3)
C5 C10 1.519(3)
C6 C7 1.517(3)
C6 H6A 0.99
C6 H6B 0.99
C7 N8 1.468(2)
C7 H7A 0.99
C7 H7B 0.99
N8 C9 1.462(2)
N8 C14 1.479(2)
C9 C11 1.518(3)
C9 C13 1.535(2)
C9 C10 1.545(2)
C10 H10A 0.99
C10 H10B 0.99
C11 N12 1.139(2)
C13 H13A 0.98
C13 H13B 0.98
C13 H13C 0.98
C14 C15 1.523(3)
C14 C16 1.528(2)
C14 H14 1
C15 H15A 0.98
C15 H15B 0.98
C15 H15C 0.98
C16 C21 1.387(3)
C16 C17 1.399(3)
C17 C18 1.388(3)
C17 H17 0.95
C18 C19 1.383(3)
C18 H18 0.95
C19 C20 1.379(3)
C19 H19 0.95
C20 C21 1.394(3)
C20 H20 0.95
C21 H21 0.95

loop_
_geom_torsion_atom_site_label_1
_geom_torsion_atom_site_label_2
_geom_torsion_atom_site_label_3
_geom_torsion_atom_site_label_4
_geom_torsion
C5 O1 C2 C3 -23.4(2)
O1 C2 C3 O4 32.8(2)
C2 C3 O4 C5 -30.4(2)
C3 O4 C5 O1 16.6(2)
C3 O4 C5 C6 -102.46(19)
C3 O4 C5 C10 135.97(17)
C2 O1 C5 O4 5.2(2)
C2 O1 C5 C6 126.00(17)
C2 O1 C5 C10 -111.87(18)
O4 C5 C6 C7 -172.06(15)
O1 C5 C6 C7 70.41(19)
C10 C5 C6 C7 -52.1(2)
C5 C6 C7 N8 59.7(2)
C6 C7 N8 C9 -64.90(19)
C6 C7 N8 C14 156.64(15)
C7 N8 C9 C11 -61.35(19)
C14 N8 C9 C11 75.38(19)
C7 N8 C9 C13 178.80(15)
C14 N8 C9 C13 -44.5(2)
C7 N8 C9 C10 59.12(19)
C14 N8 C9 C10 -164.15(15)
O4 C5 C10 C9 171.22(15)
O1 C5 C10 C9 -72.43(19)
C6 C5 C10 C9 48.9(2)
N8 C9 C10 C5 -51.19(19)
C11 C9 C10 C5 72.37(19)
C13 C9 C10 C5 -172.86(14)
C9 N8 C14 C15 -75.7(2)
C7 N8 C14 C15 60.3(2)
C9 N8 C14 C16 156.34(15)
C7 N8 C14 C16 -67.65(19)
N8 C14 C16 C21 122.94(18)
C15 C14 C16 C21 -5.6(3)
N8 C14 C16 C17 -59.4(2)
C15 C14 C16 C17 172.03(18)
C21 C16 C17 C18 1.7(3)
C14 C16 C17 C18 -176.06(17)
C16 C17 C18 C19 0.1(3)
C17 C18 C19 C20 -1.8(3)
C18 C19 C20 C21 1.7(3)
C17 C16 C21 C20 -1.8(3)
C14 C16 C21 C20 175.87(17)
C19 C20 C21 C16 0.1(3)
